data_7042714
loop_
_publ_author_name
'Okuda, Jun'
'Mukherjee, Debabarata'
'Spaniol, Thomas Paul'
'Wiegand, Ann-Kristin'

_publ_section_title
;
 Zinc hydridotriphenylborates suppported by a neutral macrocyclic
 polyamine
;
_journal_name_full 'Dalton Trans.'
_journal_paper_doi 10.1039/C7DT01094J
_journal_year 2017
_chemical_formula_moiety 'C12 H28 I N4 Zn, C18 H16 B, C4 H8 O'
_chemical_formula_sum 'C34 H52 B I N4 O Zn'
_chemical_formula_weight 735.87
_chemical_name_systematic
;
 ?
;
_chemical_properties_physical ', Air-sensitive,Moisture-sensitive,Oxygen-sensitive'
_space_group_crystal_system monoclinic
_space_group_IT_number 14
_space_group_name_Hall '-P 2ybc'
_space_group_name_H-M_alt 'P 1 21/c 1'
_symmetry_space_group_name_Hall '-P 2ybc'
_symmetry_space_group_name_H-M 'P 1 21/c 1'
_atom_sites_solution_hydrogens mixed
_audit_creation_method SHELXL-2013
_audit_update_record
;
2017-03-23 deposited with the CCDC.
2017-04-18 downloaded from the CCDC.
;
_cell_angle_alpha 90
_cell_angle_beta 103.977(5)
_cell_angle_gamma 90
_cell_formula_units_Z 4
_cell_length_a 16.619(5)
_cell_length_b 9.831(3)
_cell_length_c 21.995(7)
_cell_measurement_reflns_used 2033
_cell_measurement_temperature 100(2)
_cell_measurement_theta_max 22.81
_cell_measurement_theta_min 2.28
_cell_volume 3487.2(19)
_computing_cell_refinement 'Bruker SMART (2001)'
_computing_data_collection 'Bruker SMART (2001)'
_computing_data_reduction 'Bruker SAINT+ (1999)'
_computing_molecular_graphics 'ORTEP-III (Farrugia, 1999)'
_computing_structure_refinement 'SHELXL-2013 (Sheldrick, 2013)'
_computing_structure_solution 'SIR-92 (Altomare 1992)'
_diffrn_ambient_temperature 100(2)
_diffrn_measured_fraction_theta_full 1.000
_diffrn_measured_fraction_theta_max 0.997
_diffrn_measurement_device_type 'Bruker APEX-I CCD'
_diffrn_measurement_method '\w scans'
_diffrn_radiation_monochromator 'multilayer optics'
_diffrn_radiation_source microsource
_diffrn_radiation_type MoK\a
_diffrn_radiation_wavelength 0.71073
_diffrn_reflns_av_R_equivalents 0.1128
_diffrn_reflns_av_unetI/netI 0.0918
_diffrn_reflns_Laue_measured_fraction_full 1.000
_diffrn_reflns_Laue_measured_fraction_max 0.997
_diffrn_reflns_limit_h_max 20
_diffrn_reflns_limit_h_min -20
_diffrn_reflns_limit_k_max 12
_diffrn_reflns_limit_k_min -12
_diffrn_reflns_limit_l_max 27
_diffrn_reflns_limit_l_min -26
_diffrn_reflns_number 31105
_diffrn_reflns_point_group_measured_fraction_full 1.000
_diffrn_reflns_point_group_measured_fraction_max 0.997
_diffrn_reflns_theta_full 25.242
_diffrn_reflns_theta_max 26.484
_diffrn_reflns_theta_min 2.018
_exptl_absorpt_coefficient_mu 1.621
_exptl_absorpt_correction_T_max 0.7454
_exptl_absorpt_correction_T_min 0.5373
_exptl_absorpt_correction_type multi-scan
_exptl_absorpt_process_details 'Sadabs Bruker'
_exptl_crystal_colour colourless
_exptl_crystal_density_diffrn 1.402
_exptl_crystal_description block
_exptl_crystal_F_000 1520
_exptl_crystal_recrystallization_method 'Re-crystallisation from solvent: thf and pentane'
_exptl_crystal_size_max 0.310
_exptl_crystal_size_mid 0.270
_exptl_crystal_size_min 0.210
_refine_diff_density_max 1.382
_refine_diff_density_min -1.276
_refine_diff_density_rms 0.110
_refine_ls_extinction_method none
_refine_ls_goodness_of_fit_ref 0.929
_refine_ls_hydrogen_treatment mixed
_refine_ls_matrix_type full
_refine_ls_number_parameters 379
_refine_ls_number_reflns 7201
_refine_ls_number_restraints 0
_refine_ls_restrained_S_all 0.929
_refine_ls_R_factor_all 0.0792
_refine_ls_R_factor_gt 0.0471
_refine_ls_shift/su_max 0.001
_refine_ls_shift/su_mean 0.000
_refine_ls_structure_factor_coef Fsqd
_refine_ls_weighting_details 'w=1/[\s^2^(Fo^2^)+(0.0457P)^2^] where P=(Fo^2^+2Fc^2^)/3'
_refine_ls_weighting_scheme calc
_refine_ls_wR_factor_gt 0.0974
_refine_ls_wR_factor_ref 0.1048
_reflns_Friedel_coverage 0.000
_reflns_number_gt 4782
_reflns_number_total 7201
_reflns_threshold_expression 'I > 2\s(I)'
_cod_data_source_file c7dt01094j2.cif
_cod_data_source_block 7
_cod_database_code 7042714
_shelx_space_group_comment
;
The symmetry employed for this shelxl refinement is uniquely defined
by the following loop, which should always be used as a source of
symmetry information in preference to the above space-group names.
They are only intended as comments.
;
_shelx_estimated_absorpt_t_min 0.633
_shelx_estimated_absorpt_t_max 0.727
_shelxl_version_number 2013-4

loop_
_space_group_symop_operation_xyz
'x, y, z'
'-x, y+1/2, -z+1/2'
'-x, -y, -z'
'x, -y-1/2, z-1/2'

loop_
_atom_site_label
_atom_site_type_symbol
_atom_site_fract_x
_atom_site_fract_y
_atom_site_fract_z
_atom_site_U_iso_or_equiv
_atom_site_adp_type
_atom_site_occupancy
_atom_site_site_symmetry_order
_atom_site_calc_flag
_atom_site_refinement_flags_posn
_atom_site_refinement_flags_adp
_atom_site_refinement_flags_occupancy
_atom_site_disorder_assembly
_atom_site_disorder_group
Zn1 Zn 0.19339(3) 0.56978(5) 0.09788(2) 0.01851(13) Uani 1 1 d . . . . .
I1 I 0.09041(2) 0.73831(3) 0.03222(2) 0.02817(10) Uani 1 1 d . . . . .
N1 N 0.2466(3) 0.6474(5) 0.19072(16) 0.0373(11) Uani 1 1 d . . . . .
N2 N 0.3175(2) 0.6179(4) 0.08608(17) 0.0321(10) Uani 1 1 d . . . . .
N3 N 0.2085(2) 0.3894(4) 0.04625(18) 0.0361(11) Uani 1 1 d . . . . .
N4 N 0.1349(3) 0.4287(5) 0.15113(19) 0.0414(11) Uani 1 1 d . . . . .
C1A C 0.3378(4) 0.6956(8) 0.1909(3) 0.0298(18) Uiso 0.701(6) 1 d . . P A 1
H1A1 H 0.3369 0.7916 0.1772 0.036 Uiso 0.701(6) 1 calc R U P A 1
H1A2 H 0.3737 0.6892 0.2339 0.036 Uiso 0.701(6) 1 calc R U P A 1
C2A C 0.3717(5) 0.6068(9) 0.1473(3) 0.0310(19) Uiso 0.701(6) 1 d . . P A 1
H2A1 H 0.4283 0.6367 0.1464 0.037 Uiso 0.701(6) 1 calc R U P A 1
H2A2 H 0.3746 0.5111 0.1617 0.037 Uiso 0.701(6) 1 calc R U P A 1
C3A C 0.3371(5) 0.4993(7) 0.0443(4) 0.0296(18) Uiso 0.701(6) 1 d . . P A 1
H3A1 H 0.3174 0.5242 -0.0005 0.035 Uiso 0.701(6) 1 calc R U P A 1
H3A2 H 0.3978 0.4853 0.0533 0.035 Uiso 0.701(6) 1 calc R U P A 1
C4A C 0.2952(4) 0.3671(7) 0.0567(3) 0.0341(19) Uiso 0.701(6) 1 d . . P A 1
H4A1 H 0.3060 0.2947 0.0284 0.041 Uiso 0.701(6) 1 calc R U P A 1
H4A2 H 0.3181 0.3374 0.1005 0.041 Uiso 0.701(6) 1 calc R U P A 1
C5A C 0.1707(5) 0.2696(7) 0.0788(3) 0.0303(17) Uiso 0.701(6) 1 d . . P A 1
H5A1 H 0.1123 0.2545 0.0559 0.036 Uiso 0.701(6) 1 calc R U P A 1
H5A2 H 0.2019 0.1850 0.0762 0.036 Uiso 0.701(6) 1 calc R U P A 1
C6A C 0.1737(5) 0.2998(7) 0.1480(3) 0.0324(19) Uiso 0.701(6) 1 d . . P A 1
H6A1 H 0.1442 0.2277 0.1654 0.039 Uiso 0.701(6) 1 calc R U P A 1
H6A2 H 0.2320 0.3023 0.1728 0.039 Uiso 0.701(6) 1 calc R U P A 1
C7A C 0.1622(4) 0.4830(8) 0.2212(3) 0.0266(18) Uiso 0.701(6) 1 d . . P A 1
H7A1 H 0.1222 0.5527 0.2278 0.032 Uiso 0.701(6) 1 calc R U P A 1
H7A2 H 0.1612 0.4070 0.2505 0.032 Uiso 0.701(6) 1 calc R U P A 1
C8A C 0.2484(5) 0.5442(7) 0.2352(3) 0.0227(16) Uiso 0.701(6) 1 d . . P A 1
H8A1 H 0.2632 0.5823 0.2781 0.027 Uiso 0.701(6) 1 calc R U P A 1
H8A2 H 0.2898 0.4740 0.2318 0.027 Uiso 0.701(6) 1 calc R U P A 1
C1B C 0.3291(10) 0.6045(18) 0.2065(7) 0.028(4) Uiso 0.299(6) 1 d . . P A 2
H1B1 H 0.3332 0.5042 0.2043 0.033 Uiso 0.299(6) 1 calc R U P A 2
H1B2 H 0.3579 0.6354 0.2491 0.033 Uiso 0.299(6) 1 calc R U P A 2
C2B C 0.3655(12) 0.675(2) 0.1552(8) 0.038(5) Uiso 0.299(6) 1 d . . P A 2
H2B1 H 0.4256 0.6556 0.1629 0.046 Uiso 0.299(6) 1 calc R U P A 2
H2B2 H 0.3582 0.7749 0.1569 0.046 Uiso 0.299(6) 1 calc R U P A 2
C3B C 0.3578(11) 0.5070(18) 0.0752(9) 0.034(5) Uiso 0.299(6) 1 d . . P A 2
H3B1 H 0.3706 0.4461 0.1121 0.041 Uiso 0.299(6) 1 calc R U P A 2
H3B2 H 0.4099 0.5307 0.0633 0.041 Uiso 0.299(6) 1 calc R U P A 2
C4B C 0.2943(11) 0.4420(19) 0.0200(8) 0.036(5) Uiso 0.299(6) 1 d . . P A 2
H4B1 H 0.3196 0.3631 0.0036 0.043 Uiso 0.299(6) 1 calc R U P A 2
H4B2 H 0.2771 0.5090 -0.0143 0.043 Uiso 0.299(6) 1 calc R U P A 2
C5B C 0.2263(13) 0.278(2) 0.0753(9) 0.047(5) Uiso 0.299(6) 1 d . . P A 2
H5B1 H 0.2775 0.2828 0.1094 0.056 Uiso 0.299(6) 1 calc R U P A 2
H5B2 H 0.2295 0.2004 0.0471 0.056 Uiso 0.299(6) 1 calc R U P A 2
C6B C 0.1397(11) 0.2757(18) 0.1018(9) 0.037(5) Uiso 0.299(6) 1 d . . P A 2
H6B1 H 0.1386 0.1924 0.1268 0.045 Uiso 0.299(6) 1 calc R U P A 2
H6B2 H 0.0905 0.2742 0.0658 0.045 Uiso 0.299(6) 1 calc R U P A 2
C7B C 0.1811(12) 0.392(2) 0.2021(8) 0.047(5) Uiso 0.299(6) 1 d . . P A 2
H7B1 H 0.2311 0.3441 0.1962 0.057 Uiso 0.299(6) 1 calc R U P A 2
H7B2 H 0.1516 0.3329 0.2262 0.057 Uiso 0.299(6) 1 calc R U P A 2
C8B C 0.2016(13) 0.5260(16) 0.2323(7) 0.024(4) Uiso 0.299(6) 1 d . . P A 2
H8B1 H 0.2402 0.5115 0.2737 0.029 Uiso 0.299(6) 1 calc R U P A 2
H8B2 H 0.1501 0.5656 0.2398 0.029 Uiso 0.299(6) 1 calc R U P A 2
C9 C 0.2071(3) 0.7739(5) 0.2041(2) 0.0369(13) Uani 1 1 d . . . . .
H9A H 0.1492 0.7557 0.2043 0.055 Uiso 1 1 calc R U . . .
H9B H 0.2091 0.8415 0.1718 0.055 Uiso 1 1 calc R U . . .
H9C H 0.2366 0.8089 0.2452 0.055 Uiso 1 1 calc R U . . .
C10 C 0.3236(3) 0.7435(5) 0.0517(2) 0.0338(12) Uani 1 1 d . . . . .
H10A H 0.3025 0.8198 0.0720 0.051 Uiso 1 1 calc R U . . .
H10B H 0.2907 0.7346 0.0085 0.051 Uiso 1 1 calc R U . . .
H10C H 0.3817 0.7602 0.0517 0.051 Uiso 1 1 calc R U . . .
C11 C 0.1595(3) 0.3896(5) -0.0188(2) 0.0398(13) Uani 1 1 d . . . . .
H11A H 0.1727 0.4711 -0.0402 0.060 Uiso 1 1 calc R U . . .
H11B H 0.1003 0.3897 -0.0194 0.060 Uiso 1 1 calc R U . . .
H11C H 0.1726 0.3083 -0.0403 0.060 Uiso 1 1 calc R U . . .
C12 C 0.0446(3) 0.4310(5) 0.1355(2) 0.0343(12) Uani 1 1 d . . . . .
H12A H 0.0235 0.4067 0.0913 0.051 Uiso 1 1 calc R U . . .
H12B H 0.0254 0.5225 0.1428 0.051 Uiso 1 1 calc R U . . .
H12C H 0.0243 0.3655 0.1618 0.051 Uiso 1 1 calc R U . . .
B1 B 0.3112(3) 0.1660(6) 0.3307(2) 0.0214(12) Uani 1 1 d . . . . .
H1 H 0.246(3) 0.226(4) 0.3105(18) 0.026 Uiso 1 1 d . U . . .
C13 C 0.2909(3) 0.0081(4) 0.34428(17) 0.0183(10) Uani 1 1 d . . . . .
C14 C 0.3504(3) -0.0953(4) 0.35699(17) 0.0192(10) Uani 1 1 d . . . . .
H14 H 0.4051 -0.0752 0.3538 0.023 Uiso 1 1 calc R U . . .
C15 C 0.3333(3) -0.2251(5) 0.37396(17) 0.0233(11) Uani 1 1 d . . . . .
H15 H 0.3760 -0.2916 0.3826 0.028 Uiso 1 1 calc R U . . .
C16 C 0.2541(3) -0.2589(5) 0.37854(18) 0.0279(11) Uani 1 1 d . . . . .
H16 H 0.2420 -0.3481 0.3904 0.033 Uiso 1 1 calc R U . . .
C17 C 0.1931(3) -0.1609(5) 0.3656(2) 0.0300(12) Uani 1 1 d . . . . .
H17 H 0.1384 -0.1825 0.3684 0.036 Uiso 1 1 calc R U . . .
C18 C 0.2111(3) -0.0311(5) 0.34843(18) 0.0260(11) Uani 1 1 d . . . . .
H18 H 0.1678 0.0343 0.3391 0.031 Uiso 1 1 calc R U . . .
C19 C 0.3543(3) 0.2433(5) 0.39606(18) 0.0225(10) Uani 1 1 d . . . . .
C20 C 0.4256(3) 0.1934(5) 0.4379(2) 0.0308(12) Uani 1 1 d . . . . .
H20 H 0.4490 0.1106 0.4280 0.037 Uiso 1 1 calc R U . . .
C21 C 0.4635(3) 0.2589(5) 0.4931(2) 0.0335(12) Uani 1 1 d . . . . .
H21 H 0.5116 0.2210 0.5202 0.040 Uiso 1 1 calc R U . . .
C22 C 0.4312(4) 0.3788(6) 0.5087(2) 0.0394(14) Uani 1 1 d . . . . .
H22 H 0.4573 0.4248 0.5463 0.047 Uiso 1 1 calc R U . . .
C23 C 0.3607(4) 0.4322(5) 0.4694(2) 0.0478(16) Uani 1 1 d . . . . .
H23 H 0.3378 0.5150 0.4799 0.057 Uiso 1 1 calc R U . . .
C24 C 0.3228(3) 0.3636(5) 0.4138(2) 0.0356(13) Uani 1 1 d . . . . .
H24 H 0.2739 0.4009 0.3875 0.043 Uiso 1 1 calc R U . . .
C25 C 0.3675(3) 0.1817(5) 0.27928(18) 0.0193(10) Uani 1 1 d . . . . .
C26 C 0.3581(3) 0.0936(5) 0.22785(18) 0.0270(11) Uani 1 1 d . . . . .
H26 H 0.3203 0.0199 0.2245 0.032 Uiso 1 1 calc R U . . .
C27 C 0.4010(3) 0.1089(5) 0.18214(19) 0.0284(11) Uani 1 1 d . . . . .
H27 H 0.3931 0.0457 0.1485 0.034 Uiso 1 1 calc R U . . .
C28 C 0.4555(3) 0.2159(5) 0.1850(2) 0.0292(12) Uani 1 1 d . . . . .
H28 H 0.4848 0.2275 0.1532 0.035 Uiso 1 1 calc R U . . .
C29 C 0.4670(3) 0.3059(5) 0.23445(19) 0.0273(11) Uani 1 1 d . . . . .
H29 H 0.5044 0.3798 0.2369 0.033 Uiso 1 1 calc R U . . .
C30 C 0.4239(3) 0.2885(5) 0.28045(19) 0.0237(11) Uani 1 1 d . . . . .
H30 H 0.4329 0.3515 0.3142 0.028 Uiso 1 1 calc R U . . .
O1 O -0.0003(3) 0.8755(4) 0.21550(17) 0.0617(12) Uani 1 1 d . . . . .
C31 C -0.0562(4) 0.8254(6) 0.1594(2) 0.0425(14) Uani 1 1 d . . . . .
H31A H -0.1068 0.7871 0.1692 0.051 Uiso 1 1 calc R U . . .
H31B H -0.0292 0.7535 0.1398 0.051 Uiso 1 1 calc R U . . .
C32 C -0.0775(4) 0.9442(6) 0.1168(3) 0.0540(16) Uani 1 1 d . . . . .
H32A H -0.1270 0.9923 0.1235 0.065 Uiso 1 1 calc R U . . .
H32B H -0.0880 0.9161 0.0724 0.065 Uiso 1 1 calc R U . . .
C33 C -0.0007(4) 1.0329(6) 0.1353(2) 0.0513(16) Uani 1 1 d . . . . .
H33A H 0.0422 1.0039 0.1136 0.062 Uiso 1 1 calc R U . . .
H33B H -0.0143 1.1298 0.1258 0.062 Uiso 1 1 calc R U . . .
C34 C 0.0270(4) 1.0101(6) 0.2034(2) 0.0530(16) Uani 1 1 d . . . . .
H34A H 0.0881 1.0167 0.2172 0.064 Uiso 1 1 calc R U . . .
H34B H 0.0024 1.0791 0.2263 0.064 Uiso 1 1 calc R U . . .

loop_
_atom_site_aniso_label
_atom_site_aniso_U_11
_atom_site_aniso_U_22
_atom_site_aniso_U_33
_atom_site_aniso_U_23
_atom_site_aniso_U_13
_atom_site_aniso_U_12
Zn1 0.0200(3) 0.0222(3) 0.0128(2) -0.0024(2) 0.00313(19) -0.0011(2)
I1 0.03021(19) 0.0322(2) 0.02008(14) 0.00298(14) 0.00206(11) 0.00581(16)
N1 0.039(3) 0.054(3) 0.0181(18) -0.006(2) 0.0043(18) 0.013(2)
N2 0.031(2) 0.038(3) 0.026(2) 0.0054(19) 0.0048(18) 0.007(2)
N3 0.030(3) 0.036(3) 0.036(2) -0.019(2) -0.0041(19) 0.007(2)
N4 0.028(3) 0.046(3) 0.049(3) 0.025(2) 0.007(2) 0.004(2)
C9 0.055(4) 0.031(3) 0.023(2) -0.003(2) 0.007(2) -0.006(3)
C10 0.034(3) 0.043(3) 0.027(2) 0.000(2) 0.012(2) -0.003(3)
C11 0.045(3) 0.044(4) 0.030(3) -0.012(2) 0.010(2) -0.010(3)
C12 0.038(3) 0.038(3) 0.029(2) -0.001(2) 0.013(2) -0.006(3)
B1 0.021(3) 0.024(3) 0.019(2) -0.004(2) 0.004(2) 0.001(2)
C13 0.021(3) 0.022(3) 0.0105(18) -0.0078(17) 0.0025(17) -0.005(2)
C14 0.018(2) 0.026(3) 0.0133(18) -0.0035(18) 0.0035(17) -0.004(2)
C15 0.030(3) 0.025(3) 0.0142(19) -0.0018(19) 0.0032(18) -0.002(2)
C16 0.041(3) 0.028(3) 0.016(2) -0.003(2) 0.0080(19) -0.009(3)
C17 0.025(3) 0.043(3) 0.025(2) -0.011(2) 0.012(2) -0.011(3)
C18 0.027(3) 0.027(3) 0.022(2) -0.007(2) 0.0042(19) -0.001(2)
C19 0.024(3) 0.023(3) 0.022(2) 0.002(2) 0.0106(18) -0.007(2)
C20 0.028(3) 0.036(3) 0.028(2) -0.014(2) 0.006(2) 0.003(2)
C21 0.027(3) 0.050(4) 0.025(2) -0.006(2) 0.010(2) -0.015(3)
C22 0.060(4) 0.039(3) 0.023(2) -0.007(2) 0.017(3) -0.028(3)
C23 0.090(5) 0.025(3) 0.031(3) -0.007(2) 0.021(3) -0.001(3)
C24 0.056(4) 0.025(3) 0.027(2) -0.001(2) 0.013(2) 0.002(3)
C25 0.017(2) 0.022(3) 0.018(2) 0.0050(19) 0.0005(17) 0.008(2)
C26 0.037(3) 0.024(3) 0.020(2) 0.000(2) 0.007(2) -0.004(2)
C27 0.041(3) 0.027(3) 0.018(2) 0.000(2) 0.007(2) 0.000(2)
C28 0.029(3) 0.035(3) 0.026(2) 0.008(2) 0.012(2) 0.006(2)
C29 0.024(3) 0.030(3) 0.026(2) 0.007(2) 0.002(2) -0.004(2)
C30 0.024(3) 0.025(3) 0.020(2) 0.0014(19) 0.0011(19) 0.004(2)
O1 0.074(3) 0.068(3) 0.043(2) 0.008(2) 0.012(2) -0.017(3)
C31 0.051(4) 0.038(3) 0.044(3) -0.003(3) 0.022(3) -0.008(3)
C32 0.046(4) 0.036(4) 0.069(4) -0.004(3) -0.006(3) -0.006(3)
C33 0.064(4) 0.033(3) 0.052(3) 0.002(3) 0.005(3) -0.012(3)
C34 0.055(4) 0.057(4) 0.048(3) -0.010(3) 0.014(3) -0.015(3)

loop_
_atom_type_symbol
_atom_type_description
_atom_type_scat_dispersion_real
_atom_type_scat_dispersion_imag
_atom_type_scat_source
C C 0.0033 0.0016 'International Tables Vol C Tables 4.2.6.8 and 6.1.1.4'
H H 0.0000 0.0000 'International Tables Vol C Tables 4.2.6.8 and 6.1.1.4'
N N 0.0061 0.0033 'International Tables Vol C Tables 4.2.6.8 and 6.1.1.4'
B B 0.0013 0.0007 'International Tables Vol C Tables 4.2.6.8 and 6.1.1.4'
I I -0.4742 1.8119 'International Tables Vol C Tables 4.2.6.8 and 6.1.1.4'
O O 0.0106 0.0060 'International Tables Vol C Tables 4.2.6.8 and 6.1.1.4'
Zn Zn 0.2839 1.4301 'International Tables Vol C Tables 4.2.6.8 and 6.1.1.4'

loop_
_geom_angle_atom_site_label_1
_geom_angle_atom_site_label_2
_geom_angle_atom_site_label_3
_geom_angle
N3 Zn1 N1 135.79(16)
N3 Zn1 N4 83.32(17)
N1 Zn1 N4 81.46(17)
N3 Zn1 N2 83.27(16)
N1 Zn1 N2 81.57(15)
N4 Zn1 N2 138.82(15)
N3 Zn1 I1 112.48(11)
N1 Zn1 I1 111.69(12)
N4 Zn1 I1 112.87(11)
N2 Zn1 I1 108.25(10)
C1B N1 C9 131.8(8)
C8A N1 C9 114.0(4)
C8A N1 C1A 110.7(5)
C9 N1 C1A 102.7(4)
C1B N1 C8B 100.3(9)
C9 N1 C8B 101.6(6)
C1B N1 Zn1 106.4(7)
C8A N1 Zn1 109.7(4)
C9 N1 Zn1 112.8(3)
C1A N1 Zn1 106.3(3)
C8B N1 Zn1 97.0(6)
C3B N2 C10 119.8(9)
C2A N2 C10 116.3(5)
C2A N2 C3A 108.7(5)
C10 N2 C3A 105.9(4)
C3B N2 C2B 107.1(11)
C10 N2 C2B 96.3(8)
C3B N2 Zn1 111.9(8)
C2A N2 Zn1 105.6(4)
C10 N2 Zn1 115.4(3)
C3A N2 Zn1 104.1(3)
C2B N2 Zn1 103.1(7)
C5B N3 C11 120.0(10)
C4A N3 C11 117.5(4)
C4A N3 C5A 108.1(5)
C11 N3 C5A 104.8(4)
C5B N3 C4B 108.3(11)
C11 N3 C4B 89.0(6)
C5B N3 Zn1 119.3(9)
C4A N3 Zn1 106.5(4)
C11 N3 Zn1 113.9(3)
C5A N3 Zn1 105.3(3)
C4B N3 Zn1 98.0(6)
C7B N4 C12 126.3(10)
C6A N4 C12 117.0(5)
C6A N4 C7A 108.5(5)
C12 N4 C7A 105.1(4)
C7B N4 C6B 100.6(11)
C12 N4 C6B 93.5(6)
C7B N4 Zn1 114.1(9)
C6A N4 Zn1 105.8(4)
C12 N4 Zn1 115.4(3)
C7A N4 Zn1 104.2(3)
C6B N4 Zn1 96.5(6)
C2A C1A N1 109.2(5)
C2A C1A H1A1 109.8
N1 C1A H1A1 109.8
C2A C1A H1A2 109.8
N1 C1A H1A2 109.8
H1A1 C1A H1A2 108.3
N2 C2A C1A 107.9(6)
N2 C2A H2A1 110.1
C1A C2A H2A1 110.1
N2 C2A H2A2 110.1
C1A C2A H2A2 110.1
H2A1 C2A H2A2 108.4
C4A C3A N2 111.1(5)
C4A C3A H3A1 109.4
N2 C3A H3A1 109.4
C4A C3A H3A2 109.4
N2 C3A H3A2 109.4
H3A1 C3A H3A2 108.0
N3 C4A C3A 109.1(6)
N3 C4A H4A1 109.9
C3A C4A H4A1 109.9
N3 C4A H4A2 109.9
C3A C4A H4A2 109.9
H4A1 C4A H4A2 108.3
C6A C5A N3 112.5(5)
C6A C5A H5A1 109.1
N3 C5A H5A1 109.1
C6A C5A H5A2 109.1
N3 C5A H5A2 109.1
H5A1 C5A H5A2 107.8
N4 C6A C5A 108.1(6)
N4 C6A H6A1 110.1
C5A C6A H6A1 110.1
N4 C6A H6A2 110.1
C5A C6A H6A2 110.1
H6A1 C6A H6A2 108.4
C8A C7A N4 111.5(5)
C8A C7A H7A1 109.3
N4 C7A H7A1 109.3
C8A C7A H7A2 109.3
N4 C7A H7A2 109.3
H7A1 C7A H7A2 108.0
N1 C8A C7A 106.6(5)
N1 C8A H8A1 110.4
C7A C8A H8A1 110.4
N1 C8A H8A2 110.4
C7A C8A H8A2 110.4
H8A1 C8A H8A2 108.6
N1 C1B C2B 102.3(13)
N1 C1B H1B1 111.3
C2B C1B H1B1 111.3
N1 C1B H1B2 111.3
C2B C1B H1B2 111.3
H1B1 C1B H1B2 109.2
C1B C2B N2 109.3(13)
C1B C2B H2B1 109.8
N2 C2B H2B1 109.8
C1B C2B H2B2 109.8
N2 C2B H2B2 109.8
H2B1 C2B H2B2 108.3
N2 C3B C4B 101.7(14)
N2 C3B H3B1 111.4
C4B C3B H3B1 111.4
N2 C3B H3B2 111.4
C4B C3B H3B2 111.4
H3B1 C3B H3B2 109.3
C3B C4B N3 108.7(11)
C3B C4B H4B1 109.9
N3 C4B H4B1 109.9
C3B C4B H4B2 109.9
N3 C4B H4B2 109.9
H4B1 C4B H4B2 108.3
N3 C5B C6B 93.9(14)
N3 C5B H5B1 112.9
C6B C5B H5B1 112.9
N3 C5B H5B2 112.9
C6B C5B H5B2 112.9
H5B1 C5B H5B2 110.4
C5B C6B N4 110.7(12)
C5B C6B H6B1 109.5
N4 C6B H6B1 109.5
C5B C6B H6B2 109.5
N4 C6B H6B2 109.5
H6B1 C6B H6B2 108.1
N4 C7B C8B 99.6(15)
N4 C7B H7B1 111.8
C8B C7B H7B1 111.8
N4 C7B H7B2 111.8
C8B C7B H7B2 111.8
H7B1 C7B H7B2 109.6
C7B C8B N1 116.7(12)
C7B C8B H8B1 108.1
N1 C8B H8B1 108.1
C7B C8B H8B2 108.1
N1 C8B H8B2 108.1
H8B1 C8B H8B2 107.3
N1 C9 H9A 109.5
N1 C9 H9B 109.5
H9A C9 H9B 109.5
N1 C9 H9C 109.5
H9A C9 H9C 109.5
H9B C9 H9C 109.5
N2 C10 H10A 109.5
N2 C10 H10B 109.5
H10A C10 H10B 109.5
N2 C10 H10C 109.5
H10A C10 H10C 109.5
H10B C10 H10C 109.5
N3 C11 H11A 109.5
N3 C11 H11B 109.5
H11A C11 H11B 109.5
N3 C11 H11C 109.5
H11A C11 H11C 109.5
H11B C11 H11C 109.5
N4 C12 H12A 109.5
N4 C12 H12B 109.5
H12A C12 H12B 109.5
N4 C12 H12C 109.5
H12A C12 H12C 109.5
H12B C12 H12C 109.5
C19 B1 C13 110.4(3)
C19 B1 C25 111.2(4)
C13 B1 C25 113.2(4)
C19 B1 H1 105.1(19)
C13 B1 H1 109(2)
C25 B1 H1 107.8(19)
C14 C13 C18 114.9(4)
C14 C13 B1 124.1(4)
C18 C13 B1 120.8(4)
C15 C14 C13 123.0(4)
C15 C14 H14 118.5
C13 C14 H14 118.5
C14 C15 C16 120.2(4)
C14 C15 H15 119.9
C16 C15 H15 119.9
C17 C16 C15 118.8(5)
C17 C16 H16 120.6
C15 C16 H16 120.6
C16 C17 C18 120.3(5)
C16 C17 H17 119.9
C18 C17 H17 119.9
C17 C18 C13 122.7(5)
C17 C18 H18 118.6
C13 C18 H18 118.6
C24 C19 C20 115.4(4)
C24 C19 B1 122.0(4)
C20 C19 B1 122.5(4)
C21 C20 C19 123.1(5)
C21 C20 H20 118.4
C19 C20 H20 118.4
C22 C21 C20 119.7(5)
C22 C21 H21 120.1
C20 C21 H21 120.1
C21 C22 C23 119.6(5)
C21 C22 H22 120.2
C23 C22 H22 120.2
C22 C23 C24 119.7(5)
C22 C23 H23 120.1
C24 C23 H23 120.1
C19 C24 C23 122.3(5)
C19 C24 H24 118.8
C23 C24 H24 118.8
C26 C25 C30 114.9(4)
C26 C25 B1 121.8(4)
C30 C25 B1 123.2(4)
C27 C26 C25 123.1(4)
C27 C26 H26 118.5
C25 C26 H26 118.5
C26 C27 C28 120.1(4)
C26 C27 H27 120.0
C28 C27 H27 120.0
C29 C28 C27 119.3(4)
C29 C28 H28 120.4
C27 C28 H28 120.4
C28 C29 C30 120.0(4)
C28 C29 H29 120.0
C30 C29 H29 120.0
C29 C30 C25 122.7(4)
C29 C30 H30 118.7
C25 C30 H30 118.7
C31 O1 C34 108.7(4)
O1 C31 C32 106.1(4)
O1 C31 H31A 110.5
C32 C31 H31A 110.5
O1 C31 H31B 110.5
C32 C31 H31B 110.5
H31A C31 H31B 108.7
C31 C32 C33 103.0(5)
C31 C32 H32A 111.2
C33 C32 H32A 111.2
C31 C32 H32B 111.2
C33 C32 H32B 111.2
H32A C32 H32B 109.1
C34 C33 C32 102.8(5)
C34 C33 H33A 111.2
C32 C33 H33A 111.2
C34 C33 H33B 111.2
C32 C33 H33B 111.2
H33A C33 H33B 109.1
O1 C34 C33 107.0(4)
O1 C34 H34A 110.3
C33 C34 H34A 110.3
O1 C34 H34B 110.3
C33 C34 H34B 110.3
H34A C34 H34B 108.6

loop_
_geom_bond_atom_site_label_1
_geom_bond_atom_site_label_2
_geom_bond_distance
Zn1 N3 2.153(4)
Zn1 N1 2.159(4)
Zn1 N4 2.189(4)
Zn1 N2 2.191(4)
Zn1 I1 2.5624(7)
N1 C1B 1.396(16)
N1 C8A 1.405(7)
N1 C9 1.469(6)
N1 C1A 1.587(8)
N1 C8B 1.775(17)
N2 C3B 1.332(17)
N2 C2A 1.432(7)
N2 C10 1.464(6)
N2 C3A 1.568(8)
N2 C2B 1.637(19)
N3 C5B 1.270(19)
N3 C4A 1.421(8)
N3 C11 1.465(6)
N3 C5A 1.585(8)
N3 C4B 1.742(17)
N4 C7B 1.251(18)
N4 C6A 1.432(8)
N4 C12 1.455(6)
N4 C7A 1.589(8)
N4 C6B 1.867(18)
C1A C2A 1.505(10)
C1A H1A1 0.9900
C1A H1A2 0.9900
C2A H2A1 0.9900
C2A H2A2 0.9900
C3A C4A 1.529(10)
C3A H3A1 0.9900
C3A H3A2 0.9900
C4A H4A1 0.9900
C4A H4A2 0.9900
C5A C6A 1.539(9)
C5A H5A1 0.9900
C5A H5A2 0.9900
C6A H6A1 0.9900
C6A H6A2 0.9900
C7A C8A 1.515(9)
C7A H7A1 0.9900
C7A H7A2 0.9900
C8A H8A1 0.9900
C8A H8A2 0.9900
C1B C2B 1.57(2)
C1B H1B1 0.9900
C1B H1B2 0.9900
C2B H2B1 0.9900
C2B H2B2 0.9900
C3B C4B 1.54(2)
C3B H3B1 0.9900
C3B H3B2 0.9900
C4B H4B1 0.9900
C4B H4B2 0.9900
C5B C6B 1.68(3)
C5B H5B1 0.9900
C5B H5B2 0.9900
C6B H6B1 0.9900
C6B H6B2 0.9900
C7B C8B 1.48(2)
C7B H7B1 0.9900
C7B H7B2 0.9900
C8B H8B1 0.9900
C8B H8B2 0.9900
C9 H9A 0.9800
C9 H9B 0.9800
C9 H9C 0.9800
C10 H10A 0.9800
C10 H10B 0.9800
C10 H10C 0.9800
C11 H11A 0.9800
C11 H11B 0.9800
C11 H11C 0.9800
C12 H12A 0.9800
C12 H12B 0.9800
C12 H12C 0.9800
B1 C19 1.631(6)
B1 C13 1.631(7)
B1 C25 1.640(6)
B1 H1 1.21(4)
C13 C14 1.399(6)
C13 C18 1.405(6)
C14 C15 1.378(6)
C14 H14 0.9500
C15 C16 1.385(6)
C15 H15 0.9500
C16 C17 1.378(7)
C16 H16 0.9500
C17 C18 1.384(7)
C17 H17 0.9500
C18 H18 0.9500
C19 C24 1.388(6)
C19 C20 1.402(6)
C20 C21 1.384(6)
C20 H20 0.9500
C21 C22 1.372(7)
C21 H21 0.9500
C22 C23 1.382(8)
C22 H22 0.9500
C23 C24 1.404(7)
C23 H23 0.9500
C24 H24 0.9500
C25 C26 1.403(6)
C25 C30 1.404(6)
C26 C27 1.374(6)
C26 H26 0.9500
C27 C28 1.380(6)
C27 H27 0.9500
C28 C29 1.379(6)
C28 H28 0.9500
C29 C30 1.383(6)
C29 H29 0.9500
C30 H30 0.9500
O1 C31 1.441(6)
O1 C34 1.445(7)
C31 C32 1.486(7)
C31 H31A 0.9900
C31 H31B 0.9900
C32 C33 1.518(7)
C32 H32A 0.9900
C32 H32B 0.9900
C33 C34 1.472(7)
C33 H33A 0.9900
C33 H33B 0.9900
C34 H34A 0.9900
C34 H34B 0.9900

loop_
_geom_torsion_atom_site_label_1
_geom_torsion_atom_site_label_2
_geom_torsion_atom_site_label_3
_geom_torsion_atom_site_label_4
_geom_torsion
C1B N1 C1A C2A 64.1(11)
C8A N1 C1A C2A 87.4(6)
C9 N1 C1A C2A -150.5(5)
C8B N1 C1A C2A 87.4(10)
Zn1 N1 C1A C2A -31.8(6)
C3B N2 C2A C1A -164.7(10)
C10 N2 C2A C1A 75.6(7)
C3A N2 C2A C1A -165.0(6)
C2B N2 C2A C1A 33.9(17)
Zn1 N2 C2A C1A -53.8(7)
N1 C1A C2A N2 58.8(8)
C3B N2 C3A C4A 80(2)
C2A N2 C3A C4A 81.0(7)
C10 N2 C3A C4A -153.3(6)
C2B N2 C3A C4A 92.0(12)
Zn1 N2 C3A C4A -31.2(6)
C5B N3 C4A C3A -166.0(11)
C11 N3 C4A C3A 79.2(7)
C5A N3 C4A C3A -162.7(5)
C4B N3 C4A C3A 32.1(10)
Zn1 N3 C4A C3A -49.9(6)
N2 C3A C4A N3 56.7(8)
C5B N3 C5A C6A 92.8(16)
C4A N3 C5A C6A 87.5(7)
C11 N3 C5A C6A -146.5(6)
C4B N3 C5A C6A 103.5(12)
Zn1 N3 C5A C6A -26.1(6)
C7B N4 C6A C5A -160.6(12)
C12 N4 C6A C5A 79.3(6)
C7A N4 C6A C5A -162.1(6)
C6B N4 C6A C5A 27.4(10)
Zn1 N4 C6A C5A -50.8(6)
N3 C5A C6A N4 53.6(8)
C7B N4 C7A C8A 76.8(14)
C6A N4 C7A C8A 78.9(7)
C12 N4 C7A C8A -155.2(5)
C6B N4 C7A C8A 87.7(12)
Zn1 N4 C7A C8A -33.4(6)
C1B N1 C8A C7A -152.6(9)
C9 N1 C8A C7A 77.7(6)
C1A N1 C8A C7A -167.0(5)
C8B N1 C8A C7A 13.0(13)
Zn1 N1 C8A C7A -50.0(6)
N4 C7A C8A N1 56.8(7)
C8A N1 C1B C2B 168.5(13)
C9 N1 C1B C2B -81.8(13)
C1A N1 C1B C2B -34.0(10)
C8B N1 C1B C2B 162.3(12)
Zn1 N1 C1B C2B 61.7(13)
N1 C1B C2B N2 -62.4(17)
C3B N2 C2B C1B -88.0(16)
C2A N2 C2B C1B -68.7(19)
C10 N2 C2B C1B 148.2(13)
C3A N2 C2B C1B -93.3(15)
Zn1 N2 C2B C1B 30.2(16)
C2A N2 C3B C4B 156.2(12)
C10 N2 C3B C4B -87.5(12)
C3A N2 C3B C4B -24.5(14)
C2B N2 C3B C4B 164.5(12)
Zn1 N2 C3B C4B 52.2(13)
N2 C3B C4B N3 -66.5(15)
C5B N3 C4B C3B -79.1(16)
C4A N3 C4B C3B -61.0(12)
C11 N3 C4B C3B 159.6(12)
C5A N3 C4B C3B -85.8(16)
Zn1 N3 C4B C3B 45.5(12)
C4A N3 C5B C6B 159.5(13)
C11 N3 C5B C6B -88.9(11)
C5A N3 C5B C6B -15.1(9)
C4B N3 C5B C6B 171.4(10)
Zn1 N3 C5B C6B 60.6(14)
N3 C5B C6B N4 -60.0(15)
C7B N4 C6B C5B -81.0(15)
C6A N4 C6B C5B -73.5(14)
C12 N4 C6B C5B 151.1(11)
C7A N4 C6B C5B -88.4(15)
Zn1 N4 C6B C5B 35.0(12)
C6A N4 C7B C8B 155.4(16)
C12 N4 C7B C8B -97.6(14)
C7A N4 C7B C8B -26.7(9)
C6B N4 C7B C8B 160.0(13)
Zn1 N4 C7B C8B 57.9(16)
N4 C7B C8B N1 -56.3(19)
C1B N1 C8B C7B -81.3(17)
C8A N1 C8B C7B -96(2)
C9 N1 C8B C7B 141.9(14)
C1A N1 C8B C7B -95.6(16)
Zn1 N1 C8B C7B 26.8(16)
C19 B1 C13 C14 -77.2(5)
C25 B1 C13 C14 48.1(5)
C19 B1 C13 C18 98.0(5)
C25 B1 C13 C18 -136.6(4)
C18 C13 C14 C15 -1.7(6)
B1 C13 C14 C15 173.8(4)
C13 C14 C15 C16 0.7(6)
C14 C15 C16 C17 0.3(6)
C15 C16 C17 C18 -0.1(6)
C16 C17 C18 C13 -1.0(6)
C14 C13 C18 C17 1.8(6)
B1 C13 C18 C17 -173.8(4)
C13 B1 C19 C24 -125.9(5)
C25 B1 C19 C24 107.6(5)
C13 B1 C19 C20 54.3(6)
C25 B1 C19 C20 -72.2(5)
C24 C19 C20 C21 -0.7(7)
B1 C19 C20 C21 179.1(4)
C19 C20 C21 C22 -0.2(7)
C20 C21 C22 C23 0.7(7)
C21 C22 C23 C24 -0.2(8)
C20 C19 C24 C23 1.2(7)
B1 C19 C24 C23 -178.6(4)
C22 C23 C24 C19 -0.8(8)
C19 B1 C25 C26 160.6(4)
C13 B1 C25 C26 35.7(6)
C19 B1 C25 C30 -24.1(6)
C13 B1 C25 C30 -149.0(4)
C30 C25 C26 C27 0.5(7)
B1 C25 C26 C27 176.2(4)
C25 C26 C27 C28 -1.0(7)
C26 C27 C28 C29 0.8(7)
C27 C28 C29 C30 -0.2(7)
C28 C29 C30 C25 -0.2(7)
C26 C25 C30 C29 0.1(6)
B1 C25 C30 C29 -175.5(4)
C34 O1 C31 C32 -12.4(6)
O1 C31 C32 C33 29.4(6)
C31 C32 C33 C34 -35.0(6)
C31 O1 C34 C33 -10.4(6)
C32 C33 C34 O1 28.2(6)
